data_2204894
loop_
_publ_author_name
'Holger B. Friedrich'
'Martin O. Onani'
'Melanie Rademeyer'

_publ_section_title
;
 Tricarbonyl(\h^5^-cyclopentadienyl)(3-iodopropyl)tungsten(II)
;
_journal_issue 1
_journal_name_full 'Acta Crystallographica Section E'
_journal_page_first m144
_journal_page_last m146
_journal_paper_doi 10.1107/S1600536804032362
_journal_volume 61
_journal_year 2005
_chemical_formula_iupac '[W (C5 H5) (C3 H6 I) (C O)3]'
_chemical_formula_moiety 'C11 H11 I O3 W'
_chemical_formula_sum 'C11 H11 I O3 W'
_chemical_formula_weight 501.95
_chemical_name_systematic
;
Tricarbonyl(\h^5^-cyclopentadienyl)(3-iodopropyl)tungsten(II)
;
_space_group_IT_number 14
_symmetry_cell_setting monoclinic
_symmetry_space_group_name_Hall '-P 2ybc'
_symmetry_space_group_name_H-M 'P 1 21/c 1'
_atom_sites_solution_hydrogens geom
_atom_sites_solution_primary direct
_atom_sites_solution_secondary difmap
_audit_creation_method SHELXL97
_cell_angle_alpha 90.00
_cell_angle_beta 95.62(4)
_cell_angle_gamma 90.00
_cell_formula_units_Z 4
_cell_length_a 14.509(5)
_cell_length_b 6.9285(19)
_cell_length_c 12.806(3)
_cell_measurement_reflns_used 624
_cell_measurement_temperature 293(2)
_cell_measurement_theta_max 31.4
_cell_measurement_theta_min 2.2
_cell_volume 1281.1(6)
_computing_cell_refinement CrysAlisCCD
_computing_data_collection 'CrysAlisCCD (Oxford Diffraction, 2003)'
_computing_data_reduction 'CrysAlisRED (Oxford Diffraction, 2003)'
_computing_molecular_graphics 'ORTEP-3 (Farrugia, 1997)'
_computing_publication_material 'WinGX (Farrugia, 1999) and PLATON (Spek, 2000)'
_computing_structure_refinement 'SHELXL97 (Sheldrick, 1997)'
_computing_structure_solution 'SHELXS97 (Sheldrick, 1997)'
_diffrn_ambient_temperature 120(2)
_diffrn_measured_fraction_theta_full 0.982
_diffrn_measured_fraction_theta_max 0.894
_diffrn_measurement_device_type 'Oxford Excalibur2'
_diffrn_measurement_method \w/2\q
_diffrn_radiation_monochromator graphite
_diffrn_radiation_source 'fine-focus sealed tube'
_diffrn_radiation_type MoK\a
_diffrn_radiation_wavelength 0.71073
_diffrn_reflns_av_R_equivalents 0.0380
_diffrn_reflns_av_sigmaI/netI 0.0418
_diffrn_reflns_limit_h_max 13
_diffrn_reflns_limit_h_min -21
_diffrn_reflns_limit_k_max 10
_diffrn_reflns_limit_k_min -10
_diffrn_reflns_limit_l_max 18
_diffrn_reflns_limit_l_min -18
_diffrn_reflns_number 8459
_diffrn_reflns_theta_full 25.00
_diffrn_reflns_theta_max 31.86
_diffrn_reflns_theta_min 4.35
_diffrn_standards_decay_% <2
_exptl_absorpt_coefficient_mu 11.415
_exptl_absorpt_correction_T_max 0.319
_exptl_absorpt_correction_T_min 0.123
_exptl_absorpt_correction_type multi-scan
_exptl_absorpt_process_details '(SORTAV; Blessing, 1995)'
_exptl_crystal_colour yellow
_exptl_crystal_density_diffrn 2.602
_exptl_crystal_density_meas ?
_exptl_crystal_density_method .
_exptl_crystal_description block
_exptl_crystal_F_000 912
_exptl_crystal_size_max 0.20
_exptl_crystal_size_mid 0.20
_exptl_crystal_size_min 0.10
_refine_diff_density_max 2.132
_refine_diff_density_min -2.578
_refine_ls_extinction_method none
_refine_ls_goodness_of_fit_ref 1.005
_refine_ls_hydrogen_treatment constr
_refine_ls_matrix_type full
_refine_ls_number_parameters 145
_refine_ls_number_reflns 3934
_refine_ls_number_restraints 0
_refine_ls_restrained_S_all 1.005
_refine_ls_R_factor_all 0.0387
_refine_ls_R_factor_gt 0.0318
_refine_ls_shift/su_max 0.001
_refine_ls_shift/su_mean 0.000
_refine_ls_structure_factor_coef Fsqd
_refine_ls_weighting_details 'calc w = 1/[\s^2^(Fo^2^)+(0.045P)^2^] where P = (Fo^2^+2Fc^2^)/3'
_refine_ls_weighting_scheme calc
_refine_ls_wR_factor_gt 0.0758
_refine_ls_wR_factor_ref 0.0784
_reflns_number_gt 3333
_reflns_number_total 3934
_reflns_threshold_expression I>2\s(I)
_cod_data_source_file hb6131.cif
_cod_data_source_block I
_cod_original_sg_symbol_H-M 'P 21/c'
_cod_database_code 2204894
_cod_database_fobs_code 2204894

loop_
_symmetry_equiv_pos_as_xyz
'x, y, z'
'-x, y+1/2, -z+1/2'
'-x, -y, -z'
'x, -y-1/2, z-1/2'

loop_
_atom_site_label
_atom_site_fract_x
_atom_site_fract_y
_atom_site_fract_z
_atom_site_U_iso_or_equiv
_atom_site_adp_type
_atom_site_calc_flag
_atom_site_refinement_flags
_atom_site_occupancy
_atom_site_type_symbol
C3 0.2501(3) 0.4684(8) 0.7978(4) 0.0246(10) Uani d . 1 C
O2 0.4770(3) 0.5133(7) 0.8726(3) 0.0337(9) Uani d . 1 O
O1 0.3677(3) 1.0244(6) 0.8066(3) 0.0299(8) Uani d . 1 O
C1 0.3483(3) 0.8753(8) 0.7701(4) 0.0205(9) Uani d . 1 C
O3 0.2081(3) 0.3769(7) 0.8515(4) 0.0390(10) Uani d . 1 O
C4 0.1758(3) 0.7736(8) 0.7159(4) 0.0228(9) Uani d . 1 C
H4A 0.1270 0.6835 0.6921 0.027 Uiso calc R 1 H
H4B 0.1709 0.7983 0.7897 0.027 Uiso calc R 1 H
C5 0.1581(3) 0.9614(8) 0.6565(4) 0.0229(9) Uani d . 1 C
H5A 0.1616 0.9399 0.5821 0.027 Uiso calc R 1 H
H5B 0.2048 1.0556 0.6806 0.027 Uiso calc R 1 H
C6 0.0627(3) 1.0370(9) 0.6744(4) 0.0264(10) Uani d . 1 C
H6A 0.0626 1.0764 0.7471 0.032 Uiso calc R 1 H
H6B 0.0176 0.9346 0.6612 0.032 Uiso calc R 1 H
C10 0.4140(3) 0.6187(8) 0.5663(4) 0.0252(10) Uani d . 1 C
H10 0.4752 0.6595 0.5789 0.030 Uiso calc R 1 H
C11 0.3809(3) 0.4280(9) 0.5790(4) 0.0261(10) Uani d . 1 C
H11 0.4167 0.3224 0.6026 0.031 Uiso calc R 1 H
C8 0.2569(3) 0.6158(9) 0.5205(3) 0.0277(12) Uani d . 1 C
H8 0.1969 0.6555 0.4982 0.033 Uiso calc R 1 H
C9 0.3366(4) 0.7363(9) 0.5309(4) 0.0276(11) Uani d . 1 C
H9 0.3380 0.8680 0.5171 0.033 Uiso calc R 1 H
C7 0.2839(4) 0.4255(9) 0.5496(4) 0.0271(11) Uani d . 1 C
H7 0.2453 0.3184 0.5495 0.033 Uiso calc R 1 H
I 0.02363(2) 1.28027(5) 0.57295(3) 0.02812(9) Uani d . 1 I
W 0.317731(12) 0.62505(3) 0.699938(13) 0.01792(6) Uani d . 1 W
C2 0.4191(3) 0.5525(8) 0.8085(4) 0.0238(9) Uani d . 1 C

loop_
_atom_site_aniso_label
_atom_site_aniso_U_11
_atom_site_aniso_U_22
_atom_site_aniso_U_33
_atom_site_aniso_U_12
_atom_site_aniso_U_13
_atom_site_aniso_U_23
C3 0.024(2) 0.026(3) 0.024(2) 0.0033(19) 0.0027(17) 0.0016(19)
O2 0.0306(18) 0.042(3) 0.0266(17) 0.0074(17) -0.0062(14) -0.0004(17)
O1 0.0316(18) 0.030(2) 0.0281(17) -0.0036(16) 0.0008(14) -0.0054(16)
C1 0.0166(19) 0.025(3) 0.0192(18) 0.0031(17) -0.0003(15) 0.0001(18)
O3 0.037(2) 0.042(3) 0.039(2) -0.0015(19) 0.0108(18) 0.0129(19)
C4 0.019(2) 0.024(3) 0.026(2) 0.0027(18) 0.0054(17) 0.0029(19)
C5 0.0176(19) 0.024(3) 0.027(2) 0.0013(18) 0.0010(16) 0.000(2)
C6 0.023(2) 0.030(3) 0.027(2) 0.006(2) 0.0035(17) 0.006(2)
C10 0.020(2) 0.035(3) 0.021(2) -0.0001(19) 0.0048(16) -0.0045(19)
C11 0.023(2) 0.030(3) 0.025(2) 0.011(2) 0.0000(17) -0.007(2)
C8 0.022(2) 0.047(4) 0.0129(17) 0.005(2) -0.0007(16) -0.0030(19)
C9 0.032(2) 0.032(3) 0.019(2) 0.002(2) 0.0068(18) -0.001(2)
C7 0.024(2) 0.035(3) 0.023(2) -0.004(2) 0.0044(17) -0.004(2)
I 0.02348(15) 0.02695(19) 0.03341(16) 0.00486(13) 0.00015(12) 0.00506(14)
W 0.01597(9) 0.02234(11) 0.01535(9) 0.00153(7) 0.00102(6) 0.00023(6)
C2 0.023(2) 0.024(3) 0.023(2) 0.0044(19) 0.0011(16) 0.0024(19)

loop_
_atom_type_symbol
_atom_type_description
_atom_type_scat_dispersion_real
_atom_type_scat_dispersion_imag
_atom_type_scat_source
C C 0.0033 0.0016 'International Tables Vol C Tables 4.2.6.8 and 6.1.1.4'
O O 0.0106 0.0060 'International Tables Vol C Tables 4.2.6.8 and 6.1.1.4'
W W -0.8490 6.8722 'International Tables Vol C Tables 4.2.6.8 and 6.1.1.4'
I I -0.4742 1.8119 'International Tables Vol C Tables 4.2.6.8 and 6.1.1.4'
H H 0.0000 0.0000 'International Tables Vol C Tables 4.2.6.8 and 6.1.1.4'

loop_
_geom_angle_atom_site_label_1
_geom_angle_atom_site_label_2
_geom_angle_atom_site_label_3
_geom_angle
O3 C3 W 177.3(5)
O1 C1 W 176.7(4)
C5 C4 W 116.3(3)
C5 C4 H4A 108.2
W C4 H4A 108.2
C5 C4 H4B 108.2
W C4 H4B 108.2
H4A C4 H4B 107.4
C4 C5 C6 109.4(4)
C4 C5 H5A 109.8
C6 C5 H5A 109.8
C4 C5 H5B 109.8
C6 C5 H5B 109.8
H5A C5 H5B 108.2
C5 C6 I 111.5(3)
C5 C6 H6A 109.3
I C6 H6A 109.3
C5 C6 H6B 109.3
I C6 H6B 109.3
H6A C6 H6B 108.0
C11 C10 C9 107.6(4)
C11 C10 W 72.4(3)
C9 C10 W 73.2(3)
C11 C10 H10 126.2
C9 C10 H10 126.2
W C10 H10 120.1
C7 C11 C10 108.5(5)
C7 C11 W 74.8(3)
C10 C11 W 71.9(3)
C7 C11 H11 125.7
C10 C11 H11 125.7
W C11 H11 119.4
C7 C8 C9 108.6(5)
C7 C8 W 72.8(3)
C9 C8 W 70.9(3)
C7 C8 H8 125.7
C9 C8 H8 125.7
W C8 H8 122.3
C8 C9 C10 107.6(5)
C8 C9 W 74.1(3)
C10 C9 W 71.2(3)
C8 C9 H9 126.2
C10 C9 H9 126.2
W C9 H9 120.4
C8 C7 C11 107.5(5)
C8 C7 W 72.7(3)
C11 C7 W 70.0(3)
C8 C7 H7 126.2
C11 C7 H7 126.2
W C7 H7 122.7
C1 W C2 77.7(2)
C1 W C3 107.1(2)
C2 W C3 78.4(2)
C1 W C10 103.14(19)
C2 W C10 93.04(19)
C3 W C10 145.8(2)
C1 W C11 137.04(19)
C2 W C11 90.24(19)
C3 W C11 110.5(2)
C10 W C11 35.7(2)
C1 W C4 74.60(19)
C2 W C4 130.62(18)
C3 W C4 71.99(19)
C10 W C4 132.58(18)
C11 W C4 136.81(18)
C1 W C9 95.2(2)
C2 W C9 125.78(19)
C3 W C9 150.8(2)
C10 W C9 35.67(18)
C11 W C9 59.1(2)
C4 W C9 96.91(18)
C1 W C8 120.4(2)
C2 W C8 147.95(19)
C3 W C8 115.8(2)
C10 W C8 58.61(17)
C11 W C8 58.21(18)
C4 W C8 81.31(18)
C9 W C8 35.07(19)
C1 W C7 153.2(2)
C2 W C7 119.9(2)
C3 W C7 96.7(2)
C10 W C7 58.83(18)
C11 W C7 35.14(17)
C4 W C7 102.32(18)
C9 W C7 58.4(2)
C8 W C7 34.6(2)
O2 C2 W 178.5(5)

loop_
_geom_bond_atom_site_label_1
_geom_bond_atom_site_label_2
_geom_bond_distance
_geom_bond_publ_flag
W C1 1.983(5) y
W C2 1.987(5) y
W C3 1.987(5) y
W C4 2.329(5) y
W C7 2.382(5) y
W C8 2.381(5) y
W C9 2.339(5) y
W C10 2.313(5) y
W C11 2.320(5) y
C3 O3 1.154(6) ?
O2 C2 1.148(6) ?
O1 C1 1.157(6) ?
C4 C5 1.516(7) ?
C4 H4A 0.9700 ?
C4 H4B 0.9700 ?
C5 C6 1.517(6) ?
C5 H5A 0.9700 ?
C5 H5B 0.9700 ?
C6 I 2.169(5) ?
C6 H6A 0.9700 ?
C6 H6B 0.9700 ?
C10 C11 1.421(8) ?
C10 C9 1.425(7) ?
C10 H10 0.9300 ?
C11 C7 1.420(7) ?
C11 H11 0.9300 ?
C8 C7 1.415(8) ?
C8 C9 1.423(8) ?
C8 H8 0.9300 ?
C9 H9 0.9300 ?
C7 H7 0.9300 ?
